data_7051412
_journal_name_full 'New Journal of Chemistry'
_journal_paper_doi 10.1039/a809433k
_journal_year 1999
_chemical_formula_sum 'C48 H60 F12 N4 O10 P2'
_chemical_formula_weight 1142.94
_space_group_IT_number 2
_symmetry_cell_setting triclinic
_symmetry_space_group_name_Hall '-P 1'
_symmetry_space_group_name_H-M 'P -1'
_cell_angle_alpha 106.20(2)
_cell_angle_beta 99.94(2)
_cell_angle_gamma 107.196(15)
_cell_formula_units_Z 1
_cell_length_a 11.222(2)
_cell_length_b 11.277(3)
_cell_length_c 12.033(3)
_cell_measurement_temperature 293(2)
_cell_volume 1342.0(5)
_diffrn_ambient_temperature 293(2)
_exptl_crystal_density_diffrn 1.414
_refine_ls_R_factor_obs 0.0681
_refine_ls_wR_factor_obs 0.1807
_cod_depositor_comments
;
The following automatic conversions were performed:
'_symmetry_cell_setting' value 'Triclinic' changed to 'triclinic'
according to '/home/saulius/struct/CIF-dictionaries/cif_core.dic'
dictionary named 'cif_core.dic' version 2.4.1 from 2010-06-29.

Automatic conversion script
Id: cif_fix_enum 1527 2010-12-29 10:47:43Z saulius 
;
_cod_original_formula_sum 'C44 H54 N2 O10 F12 P2, 2(C2 H3 N)'
_cod_database_code 7051412

loop_
_symmetry_equiv_pos_as_xyz
'x, y, z'
'-x, -y, -z'

loop_
_atom_site_aniso_label
_atom_site_aniso_U_11
_atom_site_aniso_U_22
_atom_site_aniso_U_33
_atom_site_aniso_U_23
_atom_site_aniso_U_13
_atom_site_aniso_U_12
O1 0.068(2) 0.041(2) 0.065(2) 0.013(2) 0.029(2) 0.020(2)
C2 0.059(3) 0.045(3) 0.094(4) 0.015(3) 0.031(3) 0.015(2)
C3 0.048(3) 0.046(3) 0.066(3) 0.009(2) 0.009(2) 0.016(2)
O4 0.060(2) 0.044(2) 0.071(2) 0.002(2) 0.008(2) 0.023(2)
C5 0.063(3) 0.033(2) 0.074(3) 0.001(2) 0.014(3) 0.018(2)
C6 0.066(3) 0.038(2) 0.067(3) 0.018(2) 0.021(2) 0.023(2)
O7 0.054(2) 0.043(2) 0.056(2) 0.0190(14) 0.0073(14) 0.0173(14)
C8 0.060(3) 0.050(3) 0.055(3) 0.013(2) 0.001(2) 0.024(2)
C9 0.054(3) 0.054(3) 0.065(3) 0.000(2) 0.011(2) 0.024(2)
O10 0.042(2) 0.041(2) 0.065(2) 0.0035(14) 0.0151(14) 0.0129(14)
C11 0.042(2) 0.055(3) 0.052(3) 0.008(2) 0.012(2) 0.013(2)
C12 0.047(3) 0.052(3) 0.039(2) 0.014(2) 0.008(2) 0.011(2)
O13 0.067(2) 0.043(2) 0.045(2) 0.0112(14) 0.0110(15) 0.0219(15)
C14 0.037(2) 0.043(2) 0.043(2) 0.012(2) 0.006(2) 0.012(2)
C15 0.058(3) 0.042(2) 0.054(3) 0.023(2) 0.017(2) 0.018(2)
C16 0.051(3) 0.044(2) 0.048(3) 0.018(2) 0.016(2) 0.014(2)
C17 0.038(2) 0.041(2) 0.051(3) 0.014(2) 0.013(2) 0.015(2)
C18 0.048(3) 0.042(2) 0.062(3) 0.024(2) 0.012(2) 0.018(2)
C19 0.042(2) 0.048(3) 0.044(2) 0.018(2) 0.009(2) 0.015(2)
N20 0.041(2) 0.039(2) 0.039(2) 0.0089(15) 0.0118(15) 0.016(2)
C21 0.045(2) 0.034(2) 0.048(2) 0.014(2) 0.015(2) 0.017(2)
C22 0.035(2) 0.032(2) 0.043(2) 0.014(2) 0.011(2) 0.014(2)
C23 0.027(2) 0.033(2) 0.036(2) 0.015(2) 0.008(2) 0.009(2)
C24 0.039(2) 0.042(2) 0.034(2) 0.019(2) 0.009(2) 0.017(2)
C25 0.044(2) 0.050(3) 0.036(2) 0.019(2) 0.012(2) 0.019(2)
C26 0.064(3) 0.036(2) 0.050(3) 0.022(2) 0.013(2) 0.021(2)
C27 0.066(3) 0.046(3) 0.044(3) 0.027(2) 0.016(2) 0.025(2)
C28 0.071(3) 0.051(3) 0.045(3) 0.006(2) 0.020(2) 0.022(2)
P10 0.0591(8) 0.0606(8) 0.0601(8) 0.0284(6) 0.0173(6) 0.0154(6)
F11 0.138(4) 0.074(3) 0.220(5) 0.076(3) 0.090(4) 0.020(2)
F12 0.056(3) 0.154(6) 0.199(9) 0.038(6) 0.024(4) 0.055(4)
F13 0.140(5) 0.098(4) 0.047(2) 0.031(2) 0.024(3) 0.039(3)
F14 0.058(3) 0.084(3) 0.135(5) 0.036(3) 0.028(3) 0.036(2)
F15 0.155(6) 0.118(5) 0.043(3) 0.002(3) -0.001(3) 0.041(4)
F16 0.152(3) 0.064(2) 0.111(3) 0.050(2) 0.057(3) 0.034(2)
N30 0.168(13) 0.096(9) 0.109(9) 0.008(7) 0.029(9) 0.036(8)
C31 0.166(15) 0.073(8) 0.059(7) 0.016(6) 0.011(9) 0.044(9)
C32 0.129(17) 0.112(14) 0.150(18) 0.076(12) 0.034(14) 0.057(13)

loop_
_atom_site_label
_atom_site_type_symbol
_atom_site_fract_x
_atom_site_fract_y
_atom_site_fract_z
_atom_site_U_iso_or_equiv
_atom_site_thermal_displace_type
_atom_site_occupancy
_atom_site_calc_flag
_atom_site_refinement_flags
_atom_site_disorder_group
O1 O 0.6478(3) 0.6238(3) 0.1686(3) 0.0579(9) Uani 1 d . .
C2 C 0.5728(5) 0.4954(5) 0.1624(5) 0.0676(15) Uani 1 d . .
H2A H 0.4814(5) 0.4781(5) 0.1312(5) 0.081 Uiso 1 calc R .
H2B H 0.5868(5) 0.4904(5) 0.2425(5) 0.081 Uiso 1 calc R .
C3 C 0.6101(4) 0.3949(5) 0.0833(5) 0.0570(12) Uani 1 d . .
H3A H 0.5480(4) 0.3069(5) 0.0663(5) 0.068 Uiso 1 calc R .
H3B H 0.6108(4) 0.4093(5) 0.0076(5) 0.068 Uiso 1 calc R .
O4 O 0.7348(3) 0.4060(3) 0.1427(3) 0.0627(9) Uani 1 d . .
C5 C 0.7741(5) 0.3048(4) 0.0794(5) 0.0613(13) Uani 1 d . .
H5A H 0.7855(5) 0.3150(4) 0.0041(5) 0.074 Uiso 1 calc R .
H5B H 0.7079(5) 0.2188(4) 0.0611(5) 0.074 Uiso 1 calc R .
C6 C 0.8966(5) 0.3131(4) 0.1535(5) 0.0558(12) Uani 1 d . .
H6A H 0.8885(5) 0.3153(4) 0.2329(5) 0.067 Uiso 1 calc R .
H6B H 0.9161(5) 0.2353(4) 0.1170(5) 0.067 Uiso 1 calc R .
O7 O 0.9994(3) 0.4291(3) 0.1640(3) 0.0518(8) Uani 1 d . .
C8 C 1.1181(5) 0.4412(5) 0.2379(4) 0.0573(12) Uani 1 d . .
H8A H 1.1334(5) 0.3590(5) 0.2107(4) 0.069 Uiso 1 calc R .
H8B H 1.1136(5) 0.4583(5) 0.3204(4) 0.069 Uiso 1 calc R .
C9 C 1.2260(5) 0.5509(5) 0.2325(5) 0.0620(13) Uani 1 d . .
H9A H 1.3082(5) 0.5497(5) 0.2725(5) 0.074 Uiso 1 calc R .
H9B H 1.2237(5) 0.5391(5) 0.1491(5) 0.074 Uiso 1 calc R .
O10 O 1.2161(3) 0.6752(3) 0.2891(3) 0.0533(8) Uani 1 d . .
C11 C 1.3267(4) 0.7828(4) 0.2990(4) 0.0536(12) Uani 1 d . .
H11A H 1.3330(4) 0.7805(4) 0.2191(4) 0.064 Uiso 1 calc R .
H11B H 1.4042(4) 0.7745(4) 0.3406(4) 0.064 Uiso 1 calc R .
C12 C 1.3188(4) 0.9108(4) 0.3657(4) 0.0486(11) Uani 1 d . .
H12A H 1.3896(4) 0.9834(4) 0.3632(4) 0.058 Uiso 1 calc R .
H12B H 1.2376(4) 0.9163(4) 0.3287(4) 0.058 Uiso 1 calc R .
O13 O 1.3261(3) 0.9204(3) 0.4876(3) 0.0530(8) Uani 1 d . .
C14 C 1.3324(4) 1.0374(4) 0.5664(4) 0.0426(10) Uani 1 d . .
C15 C 1.3423(4) 1.0450(4) 0.6851(4) 0.0500(11) Uani 1 d . .
H15A H 1.3421(4) 0.9716(4) 0.7060(4) 0.060 Uiso 1 calc R .
C16 C 1.3523(4) 1.1589(4) 0.7718(4) 0.0473(11) Uani 1 d . .
H16A H 1.3601(4) 1.1628(4) 0.8510(4) 0.057 Uiso 1 calc R .
C17 C 1.3508(4) 1.2687(4) 0.7413(4) 0.0439(10) Uani 1 d . .
C18 C 1.3405(4) 1.2616(4) 0.6242(4) 0.0492(11) Uani 1 d . .
H18A H 1.3401(4) 1.3352(4) 0.6037(4) 0.059 Uiso 1 calc R .
C19 C 1.3307(4) 1.1472(4) 0.5358(4) 0.0450(10) Uani 1 d . .
H19A H 1.3230(4) 1.1438(4) 0.4567(4) 0.054 Uiso 1 calc R .
N20 N 0.9562(3) 0.7788(3) 0.2194(3) 0.0402(8) Uani 1 d . .
C21 C 0.9639(4) 0.7376(4) 0.3135(4) 0.0415(10) Uani 1 d . .
H21A H 0.9572(4) 0.6505(4) 0.3018(4) 0.050 Uiso 1 calc R .
C22 C 0.9818(4) 0.8231(4) 0.4281(3) 0.0355(9) Uani 1 d . .
C23 C 0.9921(3) 0.9547(4) 0.4427(3) 0.0324(8) Uani 1 d . .
C24 C 0.9854(4) 0.9962(4) 0.3423(3) 0.0366(9) Uani 1 d . .
C25 C 0.9659(4) 0.9046(4) 0.2314(4) 0.0421(10) Uani 1 d . .
H25A H 0.9593(4) 0.9293(4) 0.1637(4) 0.050 Uiso 1 calc R .
C26 C 0.9891(4) 0.7838(4) 0.5321(4) 0.0480(11) Uani 1 d . .
H26A H 0.9834(4) 0.6977(4) 0.5239(4) 0.058 Uiso 1 calc R .
C27 C 0.9960(4) 1.1301(4) 0.3588(4) 0.0485(11) Uani 1 d . .
H27A H 0.9925(4) 1.1580(4) 0.2929(4) 0.058 Uiso 1 calc R .
C28 C 0.9358(5) 0.6854(5) 0.0984(4) 0.0574(12) Uani 1 d . .
H28A H 0.9039(5) 0.5960(5) 0.0973(4) 0.086 Uiso 1 d R .
H28B H 0.8745(5) 0.6969(5) 0.0399(4) 0.086 Uiso 1 d R .
H28C H 1.0163(5) 0.7026(5) 0.0775(4) 0.086 Uiso 1 d R .
P10 P 0.25708(13) 1.09957(13) 0.11026(12) 0.0597(4) Uani 1 d . .
F11 F 0.3094(4) 1.2398(4) 0.0994(5) 0.137(2) Uani 1 d . .
F12 F 0.3918(5) 1.0872(8) 0.1219(9) 0.139(3) Uani 0.75 d P 1
F13 F 0.2195(7) 1.0294(5) -0.0325(4) 0.095(2) Uani 0.75 d P 1
F14 F 0.1166(4) 1.1125(5) 0.0955(6) 0.090(2) Uani 0.75 d P 1
F15 F 0.2834(9) 1.1629(6) 0.2503(4) 0.117(2) Uani 0.75 d P 1
F16 F 0.1980(4) 0.9560(3) 0.1159(3) 0.1028(12) Uani 1 d . .
F12' F 0.3078(26) 1.0510(24) 0.0025(25) 0.138(9) Uiso 0.25 d P 2
F13' F 0.1363(36) 1.0822(34) 0.0404(31) 0.182(14) Uiso 0.25 d P 2
F14' F 0.2103(24) 1.1388(24) 0.2163(25) 0.127(9) Uiso 0.25 d P 2
F15' F 0.3903(36) 1.1316(35) 0.1928(32) 0.183(14) Uiso 0.25 d P 2
N30 N 0.8600(14) 1.4475(13) 0.4468(12) 0.135(5) Uani 0.60 d PD 1
C31 C 0.7532(15) 1.3863(13) 0.4262(11) 0.104(5) Uani 0.60 d PD 1
C32 C 0.6165(18) 1.3104(18) 0.4022(30) 0.121(8) Uani 0.60 d PD 1
H32A H 0.5720(29) 1.3696(21) 0.4272(116) 0.181 Uiso 0.60 calc PR 1
H32B H 0.6069(19) 1.2505(94) 0.4461(91) 0.181 Uiso 0.60 calc PR 1
H32C H 0.5801(33) 1.2608(99) 0.3175(31) 0.181 Uiso 0.60 calc PR 1
N40 N 0.5457(18) 1.4740(19) 0.4942(18) 0.138(6) Uiso 0.40 d PD 2
C41 C 0.5922(17) 1.4051(18) 0.4547(17) 0.089(5) Uiso 0.40 d PD 2
C42 C 0.6514(37) 1.3160(36) 0.3962(52) 0.124(13) Uiso 0.40 d PD 2
H42A H 0.5878(63) 1.2277(52) 0.3594(170) 0.185 Uiso 0.40 calc PR 2
H42B H 0.7217(132) 1.3168(154) 0.4550(57) 0.185 Uiso 0.40 calc PR 2
H42C H 0.6839(176) 1.3444(123) 0.3356(128) 0.185 Uiso 0.40 calc PR 2

loop_
_geom_bond_atom_site_label_1
_geom_bond_atom_site_label_2
_geom_bond_distance
_geom_bond_site_symmetry_2
_geom_bond_publ_flag
O1 C17 1.377(5) 2_776 ?
O1 C2 1.418(5) . ?
C2 C3 1.477(6) . ?
C3 O4 1.410(5) . ?
O4 C5 1.416(5) . ?
C5 C6 1.465(7) . ?
C6 O7 1.422(5) . ?
O7 C8 1.414(5) . ?
C8 C9 1.479(7) . ?
C9 O10 1.423(5) . ?
O10 C11 1.415(5) . ?
C11 C12 1.480(6) . ?
C12 O13 1.426(5) . ?
O13 C14 1.367(5) . ?
C14 C15 1.389(6) . ?
C14 C19 1.391(6) . ?
C15 C16 1.370(6) . ?
C16 C17 1.390(6) . ?
C17 C18 1.371(6) . ?
C17 O1 1.377(5) 2_776 ?
C18 C19 1.385(6) . ?
N20 C21 1.338(5) . ?
N20 C25 1.354(5) . ?
N20 C28 1.472(5) . ?
C21 C22 1.386(5) . ?
C22 C23 1.412(5) . ?
C22 C26 1.436(6) . ?
C23 C24 1.411(5) . ?
C23 C23 1.414(7) 2_776 ?
C24 C25 1.376(5) . ?
C24 C27 1.432(6) . ?
C26 C27 1.346(6) 2_776 ?
C27 C26 1.346(6) 2_776 ?
P10 F13' 1.39(4) . ?
P10 F14' 1.47(3) . ?
P10 F15' 1.52(4) . ?
P10 F12' 1.53(2) . ?
P10 F12 1.545(5) . ?
P10 F11 1.567(4) . ?
P10 F15 1.571(5) . ?
P10 F16 1.584(3) . ?
P10 F13 1.597(4) . ?
P10 F14 1.610(5) . ?
N30 C31 1.134(9) . ?
C31 C32 1.450(10) . ?
N40 C41 1.105(9) . ?
N40 N40 1.33(3) 2_686 ?
C41 C42 1.452(10) . ?
